data_7044376
loop_
_publ_author_name
'Luo, Qi'
'Dai, Zengjin'
'Cong, Hengjiang'
'Li, Renjie'
'Peng, Tianyou'
'Zhang, Jing'

_publ_section_title
;
 Oxidant-free Synthesis of Benzimidazoles from Alcohols and Aromatic
 Diamines Catalysed by New Ru(II)-PNS(O) Pincer Complexes
;
_journal_name_full 'Dalton Trans.'
_journal_paper_doi 10.1039/C7DT02584J
_journal_year 2017
_chemical_formula_sum 'C48 H43 Cl2 F6 N3 O P2 Ru S'
_chemical_formula_weight 1057.82
_space_group_crystal_system triclinic
_space_group_IT_number 2
_space_group_name_Hall '-P 1'
_space_group_name_H-M_alt 'P -1'
_symmetry_space_group_name_Hall '-P 1'
_symmetry_space_group_name_H-M 'P -1'
_atom_sites_solution_hydrogens mixed
_atom_sites_solution_primary direct
_atom_sites_solution_secondary difmap
_audit_block_doi 10.5517/ccdc.csd.cc1n5tm8
_audit_creation_method SHELXL-2014/7
_audit_update_record
;
2016-12-29 deposited with the CCDC.
2017-09-29 downloaded from the CCDC.
;
_cell_angle_alpha 73.1800(10)
_cell_angle_beta 71.4470(10)
_cell_angle_gamma 66.8320(10)
_cell_formula_units_Z 2
_cell_length_a 11.4078(6)
_cell_length_b 14.0340(8)
_cell_length_c 16.4595(9)
_cell_measurement_reflns_used 9856
_cell_measurement_temperature 100(2)
_cell_measurement_theta_max 28.64
_cell_measurement_theta_min 2.27
_cell_volume 2255.6(2)
_computing_cell_refinement 'Bruker SAINT'
_computing_data_collection 'Bruker APEX2'
_computing_data_reduction 'Bruker SAINT'
_computing_molecular_graphics 'Bruker SHELXTL'
_computing_publication_material 'Bruker SHELXTL'
_computing_structure_refinement 'SHELXL-2014/7 (Sheldrick, 2014)'
_computing_structure_solution 'SHELXS-97 (Sheldrick, 2008)'
_diffrn_ambient_temperature 100(2)
_diffrn_measured_fraction_theta_full 0.997
_diffrn_measured_fraction_theta_max 0.994
_diffrn_measurement_device_type 'Bruker Kappa APEX-Duo CCD'
_diffrn_measurement_method '\f and \w scans'
_diffrn_radiation_type MoK\a
_diffrn_radiation_wavelength 0.71073
_diffrn_reflns_av_R_equivalents 0.0367
_diffrn_reflns_av_unetI/netI 0.0371
_diffrn_reflns_Laue_measured_fraction_full 0.997
_diffrn_reflns_Laue_measured_fraction_max 0.994
_diffrn_reflns_limit_h_max 12
_diffrn_reflns_limit_h_min -15
_diffrn_reflns_limit_k_max 18
_diffrn_reflns_limit_k_min -18
_diffrn_reflns_limit_l_max 22
_diffrn_reflns_limit_l_min -21
_diffrn_reflns_number 45069
_diffrn_reflns_point_group_measured_fraction_full 0.997
_diffrn_reflns_point_group_measured_fraction_max 0.994
_diffrn_reflns_theta_full 25.242
_diffrn_reflns_theta_max 28.712
_diffrn_reflns_theta_min 1.883
_diffrn_source 'fine-focus sealed tube'
_exptl_absorpt_coefficient_mu 0.650
_exptl_absorpt_correction_T_max 0.7457
_exptl_absorpt_correction_T_min 0.6957
_exptl_absorpt_correction_type multi-scan
_exptl_absorpt_process_details 'SADABS-2012/1 (Bruker,2012)'
_exptl_crystal_colour yellow
_exptl_crystal_density_diffrn 1.558
_exptl_crystal_density_method 'not measured'
_exptl_crystal_description prism
_exptl_crystal_F_000 1076
_exptl_crystal_size_max 0.140
_exptl_crystal_size_mid 0.130
_exptl_crystal_size_min 0.110
_refine_diff_density_max 1.612
_refine_diff_density_min -1.387
_refine_diff_density_rms 0.093
_refine_ls_extinction_method none
_refine_ls_goodness_of_fit_ref 1.039
_refine_ls_hydrogen_treatment mixed
_refine_ls_matrix_type full
_refine_ls_number_parameters 713
_refine_ls_number_reflns 11590
_refine_ls_number_restraints 0
_refine_ls_restrained_S_all 1.039
_refine_ls_R_factor_all 0.0493
_refine_ls_R_factor_gt 0.0385
_refine_ls_shift/su_max 0.001
_refine_ls_shift/su_mean 0.000
_refine_ls_structure_factor_coef Fsqd
_refine_ls_weighting_details 'w=1/[\s^2^(Fo^2^)+(0.0568P)^2^+2.0069P] where P=(Fo^2^+2Fc^2^)/3'
_refine_ls_weighting_scheme calc
_refine_ls_wR_factor_gt 0.0993
_refine_ls_wR_factor_ref 0.1054
_reflns_Friedel_coverage 0.000
_reflns_number_gt 9604
_reflns_number_total 11590
_reflns_threshold_expression 'I > 2\s(I)'
_cod_data_source_file c7dt02584j2.cif
_cod_data_source_block x_a_CCDC1
_cod_database_code 7044376
_shelx_shelxl_version_number 2014/7
_shelx_space_group_comment
;
The symmetry employed for this shelxl refinement is uniquely defined
by the following loop, which should always be used as a source of
symmetry information in preference to the above space-group names.
They are only intended as comments.
;
_shelx_estimated_absorpt_t_min 0.915
_shelx_estimated_absorpt_t_max 0.932

loop_
_space_group_symop_operation_xyz
'x, y, z'
'-x, -y, -z'

loop_
_atom_site_label
_atom_site_type_symbol
_atom_site_fract_x
_atom_site_fract_y
_atom_site_fract_z
_atom_site_U_iso_or_equiv
_atom_site_adp_type
_atom_site_occupancy
_atom_site_site_symmetry_order
_atom_site_calc_flag
_atom_site_refinement_flags_posn
_atom_site_refinement_flags_adp
Ru1 Ru 0.39231(2) 0.62942(2) 0.74714(2) 0.01302(6) Uani 1 1 d . .
H1 H 0.371(3) 0.478(2) 0.8249(18) 0.016 Uiso 1 1 d . U
Cl1 Cl 0.36332(11) 1.17602(9) 0.96541(11) 0.0787(4) Uani 1 1 d . .
O1 O 0.32418(18) 0.56045(15) 0.61659(12) 0.0238(4) Uani 1 1 d . .
N1 N 0.45628(18) 0.64661(15) 0.85096(13) 0.0142(4) Uani 1 1 d . .
C1 C 0.6477(2) 0.40159(19) 0.68836(16) 0.0195(5) Uani 1 1 d . .
S1 S 0.61728(5) 0.52914(4) 0.70760(4) 0.01474(11) Uani 1 1 d . .
F1 F -0.00474(19) 1.19905(14) 0.76207(12) 0.0387(4) Uani 1 1 d . .
P1 P 0.43842(5) 0.78326(5) 0.64639(4) 0.01318(11) Uani 1 1 d . .
F2 F -0.10520(16) 1.17153(14) 0.90564(12) 0.0355(4) Uani 1 1 d . .
H2 H 0.729(3) 0.438(3) 0.563(2) 0.023(8) Uiso 1 1 d . .
Cl2 Cl 0.28549(8) 0.99233(7) 1.05476(6) 0.04336(19) Uani 1 1 d . .
N2 N 0.17253(19) 0.75966(16) 0.86972(13) 0.0166(4) Uani 1 1 d . .
C2 C 0.7076(3) 0.3847(2) 0.60382(18) 0.0243(5) Uani 1 1 d . .
P2 P 0.03991(7) 1.12444(5) 0.84843(4) 0.02291(14) Uani 1 1 d . .
C5 C 0.6427(4) 0.2247(3) 0.7338(2) 0.0386(7) Uani 1 1 d . .
H5 H 0.627(5) 0.178(4) 0.775(3) 0.066(14) Uiso 1 1 d . .
F5 F 0.18591(16) 1.07862(13) 0.79196(11) 0.0325(4) Uani 1 1 d . .
F4 F 0.08582(18) 1.05137(14) 0.93479(11) 0.0348(4) Uani 1 1 d . .
H4 H 0.723(3) 0.145(2) 0.6400(19) 0.018(7) Uiso 1 1 d . .
C4 C 0.7029(3) 0.2079(2) 0.6496(2) 0.0352(7) Uani 1 1 d . .
F3 F 0.07923(17) 1.21636(13) 0.86282(12) 0.0330(4) Uani 1 1 d . .
H3 H 0.775(4) 0.277(3) 0.523(2) 0.043(10) Uiso 1 1 d . .
N3 N 0.09048(19) 0.68053(16) 0.82081(13) 0.0169(4) Uani 1 1 d . .
C3 C 0.7337(3) 0.2870(3) 0.5846(2) 0.0326(6) Uani 1 1 d . .
C6 C 0.6135(3) 0.3223(2) 0.75379(19) 0.0301(6) Uani 1 1 d . .
H6 H 0.577(3) 0.334(3) 0.813(2) 0.028(8) Uiso 1 1 d . .
F6 F 0.00217(17) 1.03312(13) 0.83461(11) 0.0321(4) Uani 1 1 d . .
C9 C 0.8019(2) 0.4124(2) 0.90812(17) 0.0201(5) Uani 1 1 d . .
H9 H 0.877(3) 0.357(2) 0.920(2) 0.022(7) Uiso 1 1 d . .
C8 C 0.7669(2) 0.4236(2) 0.83031(16) 0.0179(5) Uani 1 1 d . .
H8 H 0.824(3) 0.380(2) 0.791(2) 0.025(8) Uiso 1 1 d . .
C7 C 0.6554(2) 0.50191(18) 0.81092(15) 0.0154(4) Uani 1 1 d . .
C10 C 0.7279(2) 0.4817(2) 0.96324(16) 0.0201(5) Uani 1 1 d . .
H10 H 0.749(3) 0.475(2) 1.017(2) 0.027(8) Uiso 1 1 d . .
C11 C 0.6129(2) 0.56362(19) 0.94439(15) 0.0173(4) Uani 1 1 d . .
C13 C 0.4235(2) 0.7143(2) 0.97856(16) 0.0203(5) Uani 1 1 d . .
H13 H 0.369(3) 0.768(3) 1.013(2) 0.028(8) Uiso 1 1 d . .
C12 C 0.5345(2) 0.6381(2) 0.99896(17) 0.0211(5) Uani 1 1 d . .
H12 H 0.559(3) 0.632(3) 1.050(2) 0.027(8) Uiso 1 1 d . .
C14 C 0.3861(2) 0.71561(18) 0.90410(15) 0.0158(4) Uani 1 1 d . .
C15 C 0.5727(2) 0.57173(18) 0.86901(15) 0.0149(4) Uani 1 1 d . .
C16 C 0.2639(2) 0.80080(19) 0.88222(16) 0.0173(4) Uani 1 1 d . .
H16B H 0.287(3) 0.843(2) 0.833(2) 0.021 Uiso 1 1 d . U
H16A H 0.221(3) 0.849(2) 0.9285(19) 0.021 Uiso 1 1 d . U
C17 C 0.0422(2) 0.7836(2) 0.91382(16) 0.0200(5) Uani 1 1 d . .
H17 H 0.003(3) 0.829(2) 0.9556(19) 0.019(7) Uiso 1 1 d . .
C18 C -0.0099(2) 0.7337(2) 0.88360(17) 0.0216(5) Uani 1 1 d . .
H18 H -0.098(3) 0.732(2) 0.897(2) 0.027(8) Uiso 1 1 d . .
C19 C 0.2047(2) 0.69671(18) 0.81143(15) 0.0154(4) Uani 1 1 d . .
C20 C 0.0673(2) 0.6238(2) 0.77034(15) 0.0175(5) Uani 1 1 d . .
C21 C 0.0249(2) 0.6795(2) 0.69400(16) 0.0202(5) Uani 1 1 d . .
C22 C -0.0010(2) 0.6251(2) 0.64660(17) 0.0228(5) Uani 1 1 d . .
H22 H -0.032(3) 0.660(3) 0.593(2) 0.035(9) Uiso 1 1 d . .
C23 C 0.0151(2) 0.5186(2) 0.67323(16) 0.0217(5) Uani 1 1 d . .
C24 C 0.0567(2) 0.4657(2) 0.75016(16) 0.0195(5) Uani 1 1 d . .
H24 H 0.063(3) 0.397(2) 0.7714(18) 0.015(7) Uiso 1 1 d . .
C25 C 0.0819(2) 0.51679(19) 0.80075(16) 0.0179(5) Uani 1 1 d . .
C26 C 0.0128(3) 0.7938(2) 0.66120(19) 0.0272(6) Uani 1 1 d . .
H26A H 0.0993 0.7995 0.6298 0.041 Uiso 1 1 calc R U
H26B H -0.0217 0.8303 0.7107 0.041 Uiso 1 1 calc R U
H26C H -0.0470 0.8261 0.6217 0.041 Uiso 1 1 calc R U
C27 C -0.0111(3) 0.4611(2) 0.61992(18) 0.0287(6) Uani 1 1 d . .
H27A H -0.0924 0.5044 0.6009 0.043 Uiso 1 1 calc R U
H27B H -0.0196 0.3939 0.6555 0.043 Uiso 1 1 calc R U
H27C H 0.0619 0.4477 0.5687 0.043 Uiso 1 1 calc R U
C28 C 0.1251(3) 0.4567(2) 0.88375(17) 0.0247(5) Uani 1 1 d . .
H28A H 0.2186 0.4446 0.8748 0.037 Uiso 1 1 calc R U
H28B H 0.1101 0.3888 0.9004 0.037 Uiso 1 1 calc R U
H28C H 0.0746 0.4977 0.9302 0.037 Uiso 1 1 calc R U
C29 C 0.3027(2) 0.89093(18) 0.60560(15) 0.0157(4) Uani 1 1 d . .
C30 C 0.1884(2) 0.9368(2) 0.66482(17) 0.0192(5) Uani 1 1 d . .
H30 H 0.181(3) 0.915(2) 0.723(2) 0.016(7) Uiso 1 1 d . .
C31 C 0.0827(2) 1.0161(2) 0.63630(17) 0.0203(5) Uani 1 1 d . .
H31 H 0.011(3) 1.043(2) 0.6779(19) 0.020(7) Uiso 1 1 d . .
C32 C 0.0873(3) 1.0501(2) 0.54754(18) 0.0235(5) Uani 1 1 d . .
H32 H 0.012(3) 1.105(2) 0.5286(19) 0.022(7) Uiso 1 1 d . .
C33 C 0.2002(3) 1.0056(2) 0.48806(17) 0.0245(5) Uani 1 1 d . .
H33 H 0.207(3) 1.029(2) 0.429(2) 0.022(7) Uiso 1 1 d . .
C34 C 0.3078(2) 0.9270(2) 0.51631(16) 0.0204(5) Uani 1 1 d . .
H34 H 0.385(3) 0.899(2) 0.479(2) 0.022(7) Uiso 1 1 d . .
C35 C 0.5115(2) 0.84884(19) 0.68861(15) 0.0159(4) Uani 1 1 d . .
C36 C 0.4597(2) 0.9560(2) 0.69204(17) 0.0202(5) Uani 1 1 d . .
H36 H 0.382(3) 1.001(3) 0.671(2) 0.034(9) Uiso 1 1 d . .
C37 C 0.5176(3) 0.9993(2) 0.72851(18) 0.0250(5) Uani 1 1 d . .
H37 H 0.481(3) 1.072(3) 0.731(2) 0.033(9) Uiso 1 1 d . .
C38 C 0.6259(3) 0.9366(2) 0.76193(18) 0.0254(5) Uani 1 1 d . .
H38 H 0.663(4) 0.962(3) 0.790(2) 0.043(10) Uiso 1 1 d . .
C39 C 0.6793(3) 0.8297(2) 0.75829(17) 0.0235(5) Uani 1 1 d . .
H39 H 0.752(4) 0.790(3) 0.779(2) 0.039(10) Uiso 1 1 d . .
C40 C 0.6224(2) 0.7865(2) 0.72170(16) 0.0186(5) Uani 1 1 d . .
H40 H 0.656(3) 0.723(3) 0.716(2) 0.026(8) Uiso 1 1 d . .
C41 C 0.5584(2) 0.75590(18) 0.54410(15) 0.0164(4) Uani 1 1 d . .
C42 C 0.6521(2) 0.8060(2) 0.50608(17) 0.0206(5) Uani 1 1 d . .
H42 H 0.663(3) 0.847(2) 0.5310(18) 0.014(7) Uiso 1 1 d . .
C43 C 0.7296(3) 0.7956(2) 0.42249(17) 0.0254(5) Uani 1 1 d . .
H43 H 0.793(3) 0.828(3) 0.400(2) 0.033(9) Uiso 1 1 d . .
C44 C 0.7130(3) 0.7360(2) 0.37561(18) 0.0268(6) Uani 1 1 d . .
H44 H 0.759(3) 0.732(2) 0.321(2) 0.018(7) Uiso 1 1 d . .
C45 C 0.6221(3) 0.6843(2) 0.41311(18) 0.0280(6) Uani 1 1 d . .
H45 H 0.611(3) 0.644(3) 0.383(2) 0.028(8) Uiso 1 1 d . .
C46 C 0.5468(3) 0.6927(2) 0.49720(17) 0.0226(5) Uani 1 1 d . .
H46 H 0.482(3) 0.658(3) 0.522(2) 0.031(8) Uiso 1 1 d . .
C47 C 0.3452(2) 0.59064(19) 0.66697(16) 0.0177(5) Uani 1 1 d . .
C48 C 0.3521(4) 1.0601(3) 0.9524(3) 0.0457(8) Uani 1 1 d . .
H48A H 0.445(4) 1.007(3) 0.930(2) 0.045(10) Uiso 1 1 d . .
H48B H 0.299(4) 1.078(3) 0.913(3) 0.057(12) Uiso 1 1 d . .

loop_
_atom_site_aniso_label
_atom_site_aniso_U_11
_atom_site_aniso_U_22
_atom_site_aniso_U_33
_atom_site_aniso_U_23
_atom_site_aniso_U_13
_atom_site_aniso_U_12
Ru1 0.01318(9) 0.01378(10) 0.01157(9) -0.00190(6) -0.00309(6) -0.00409(6)
Cl1 0.0502(6) 0.0428(6) 0.1319(12) -0.0129(6) -0.0060(6) -0.0184(4)
O1 0.0247(9) 0.0324(10) 0.0212(9) -0.0104(8) -0.0036(7) -0.0140(8)
N1 0.0140(8) 0.0144(9) 0.0143(9) -0.0022(7) -0.0029(7) -0.0054(7)
C1 0.0192(11) 0.0177(12) 0.0221(12) -0.0086(10) -0.0082(9) -0.0006(9)
S1 0.0152(2) 0.0147(3) 0.0128(3) -0.0029(2) -0.00309(19) -0.00318(19)
F1 0.0457(11) 0.0312(10) 0.0313(9) 0.0022(8) -0.0126(8) -0.0075(8)
P1 0.0133(2) 0.0134(3) 0.0121(3) -0.0017(2) -0.0033(2) -0.0040(2)
F2 0.0269(8) 0.0332(9) 0.0429(10) -0.0190(8) 0.0078(7) -0.0103(7)
Cl2 0.0406(4) 0.0505(5) 0.0398(4) -0.0085(4) -0.0096(3) -0.0159(4)
N2 0.0153(9) 0.0190(10) 0.0132(9) -0.0036(8) -0.0021(7) -0.0041(7)
C2 0.0243(12) 0.0269(14) 0.0222(13) -0.0078(11) -0.0063(10) -0.0061(10)
P2 0.0242(3) 0.0195(3) 0.0207(3) -0.0056(3) 0.0019(2) -0.0071(2)
C5 0.065(2) 0.0218(15) 0.0333(17) -0.0010(13) -0.0186(15) -0.0160(14)
F5 0.0263(8) 0.0299(9) 0.0330(9) -0.0117(7) 0.0071(7) -0.0079(7)
F4 0.0465(10) 0.0324(9) 0.0234(8) 0.0008(7) -0.0076(7) -0.0157(8)
C4 0.0472(18) 0.0179(14) 0.0461(19) -0.0143(13) -0.0257(15) 0.0007(12)
F3 0.0348(9) 0.0259(9) 0.0383(10) -0.0105(7) 0.0012(7) -0.0143(7)
N3 0.0144(9) 0.0201(10) 0.0148(9) -0.0023(8) -0.0028(7) -0.0054(7)
C3 0.0326(15) 0.0361(17) 0.0312(16) -0.0181(13) -0.0114(12) -0.0020(12)
C6 0.0480(17) 0.0241(14) 0.0204(13) -0.0055(11) -0.0068(12) -0.0141(12)
F6 0.0396(9) 0.0296(9) 0.0290(9) -0.0116(7) 0.0005(7) -0.0158(7)
C9 0.0158(10) 0.0211(12) 0.0209(12) -0.0005(10) -0.0069(9) -0.0037(9)
C8 0.0164(10) 0.0190(12) 0.0162(11) -0.0023(9) -0.0044(9) -0.0040(9)
C7 0.0161(10) 0.0150(11) 0.0150(11) -0.0017(9) -0.0046(8) -0.0051(8)
C10 0.0205(11) 0.0248(13) 0.0176(12) -0.0014(10) -0.0094(9) -0.0083(9)
C11 0.0170(10) 0.0209(12) 0.0147(11) -0.0021(9) -0.0038(8) -0.0079(9)
C13 0.0202(11) 0.0244(13) 0.0175(12) -0.0081(10) -0.0040(9) -0.0059(9)
C12 0.0222(12) 0.0271(13) 0.0176(12) -0.0055(10) -0.0071(9) -0.0089(10)
C14 0.0154(10) 0.0161(11) 0.0165(11) -0.0033(9) -0.0025(8) -0.0067(8)
C15 0.0144(10) 0.0163(11) 0.0141(10) -0.0008(9) -0.0035(8) -0.0065(8)
C16 0.0187(11) 0.0158(11) 0.0172(11) -0.0040(9) -0.0051(9) -0.0042(9)
C17 0.0155(11) 0.0229(13) 0.0169(11) -0.0051(10) -0.0020(9) -0.0021(9)
C18 0.0152(11) 0.0261(13) 0.0199(12) -0.0052(10) -0.0011(9) -0.0051(9)
C19 0.0162(10) 0.0152(11) 0.0132(10) -0.0012(8) -0.0024(8) -0.0055(8)
C20 0.0130(10) 0.0227(12) 0.0165(11) -0.0028(9) -0.0032(8) -0.0064(8)
C21 0.0153(10) 0.0237(13) 0.0203(12) -0.0005(10) -0.0059(9) -0.0061(9)
C22 0.0194(11) 0.0326(15) 0.0172(12) 0.0012(10) -0.0082(9) -0.0105(10)
C23 0.0160(11) 0.0325(14) 0.0177(12) -0.0062(10) -0.0025(9) -0.0094(9)
C24 0.0181(11) 0.0210(13) 0.0191(12) -0.0021(10) -0.0034(9) -0.0082(9)
C25 0.0147(10) 0.0220(12) 0.0160(11) -0.0015(9) -0.0025(8) -0.0074(9)
C26 0.0250(13) 0.0270(14) 0.0278(14) 0.0043(11) -0.0127(11) -0.0084(10)
C27 0.0273(13) 0.0416(17) 0.0242(14) -0.0094(12) -0.0081(11) -0.0146(12)
C28 0.0292(13) 0.0255(14) 0.0205(12) 0.0022(10) -0.0096(10) -0.0118(10)
C29 0.0172(10) 0.0133(11) 0.0176(11) -0.0001(9) -0.0069(8) -0.0058(8)
C30 0.0188(11) 0.0221(13) 0.0160(12) -0.0034(10) -0.0046(9) -0.0060(9)
C31 0.0186(11) 0.0193(12) 0.0206(12) -0.0051(10) -0.0045(9) -0.0028(9)
C32 0.0222(12) 0.0208(13) 0.0245(13) -0.0023(10) -0.0120(10) -0.0004(9)
C33 0.0272(13) 0.0254(14) 0.0175(12) -0.0014(10) -0.0107(10) -0.0026(10)
C34 0.0217(12) 0.0197(12) 0.0172(12) -0.0036(10) -0.0056(9) -0.0034(9)
C35 0.0172(10) 0.0172(11) 0.0127(10) -0.0015(9) -0.0014(8) -0.0076(8)
C36 0.0199(11) 0.0184(12) 0.0213(12) -0.0058(10) -0.0031(9) -0.0051(9)
C37 0.0257(13) 0.0233(14) 0.0290(14) -0.0122(11) -0.0037(10) -0.0081(10)
C38 0.0275(13) 0.0334(15) 0.0239(13) -0.0101(11) -0.0059(10) -0.0155(11)
C39 0.0211(12) 0.0295(14) 0.0216(13) -0.0002(11) -0.0081(10) -0.0109(10)
C40 0.0184(11) 0.0170(12) 0.0195(12) -0.0010(9) -0.0044(9) -0.0065(9)
C41 0.0167(10) 0.0123(11) 0.0153(11) -0.0010(9) -0.0032(8) -0.0014(8)
C42 0.0217(12) 0.0201(12) 0.0192(12) -0.0046(10) -0.0011(9) -0.0083(9)
C43 0.0235(12) 0.0291(14) 0.0198(13) -0.0023(11) 0.0039(10) -0.0136(10)
C44 0.0281(13) 0.0259(14) 0.0174(12) -0.0067(11) 0.0048(10) -0.0058(10)
C45 0.0375(15) 0.0239(14) 0.0215(13) -0.0093(11) -0.0003(11) -0.0107(11)
C46 0.0277(13) 0.0210(13) 0.0194(12) -0.0049(10) -0.0008(10) -0.0113(10)
C47 0.0159(10) 0.0177(12) 0.0186(11) -0.0019(9) -0.0024(8) -0.0070(8)
C48 0.0387(18) 0.055(2) 0.045(2) -0.0074(17) -0.0109(15) -0.0176(16)

loop_
_atom_type_symbol
_atom_type_description
_atom_type_scat_dispersion_real
_atom_type_scat_dispersion_imag
_atom_type_scat_source
C C 0.0033 0.0016 'International Tables Vol C Tables 4.2.6.8 and 6.1.1.4'
H H 0.0000 0.0000 'International Tables Vol C Tables 4.2.6.8 and 6.1.1.4'
N N 0.0061 0.0033 'International Tables Vol C Tables 4.2.6.8 and 6.1.1.4'
O O 0.0106 0.0060 'International Tables Vol C Tables 4.2.6.8 and 6.1.1.4'
F F 0.0171 0.0103 'International Tables Vol C Tables 4.2.6.8 and 6.1.1.4'
P P 0.1023 0.0942 'International Tables Vol C Tables 4.2.6.8 and 6.1.1.4'
S S 0.1246 0.1234 'International Tables Vol C Tables 4.2.6.8 and 6.1.1.4'
Cl Cl 0.1484 0.1585 'International Tables Vol C Tables 4.2.6.8 and 6.1.1.4'
Ru Ru -1.2594 0.8363 'International Tables Vol C Tables 4.2.6.8 and 6.1.1.4'

loop_
_geom_angle_atom_site_label_1
_geom_angle_atom_site_label_2
_geom_angle_atom_site_label_3
_geom_angle
C47 Ru1 C19 94.74(10)
C47 Ru1 N1 170.25(9)
C19 Ru1 N1 87.84(8)
C47 Ru1 S1 94.36(7)
C19 Ru1 S1 165.77(7)
N1 Ru1 S1 81.43(5)
C47 Ru1 P1 94.31(7)
C19 Ru1 P1 101.03(7)
N1 Ru1 P1 94.41(5)
S1 Ru1 P1 89.15(2)
C14 N1 C15 118.14(19)
C14 N1 Ru1 124.95(15)
C15 N1 Ru1 116.48(15)
C2 C1 C6 120.7(2)
C2 C1 S1 116.6(2)
C6 C1 S1 122.7(2)
C7 S1 C1 103.84(11)
C7 S1 Ru1 98.12(8)
C1 S1 Ru1 114.42(8)
C41 P1 C29 101.09(11)
C41 P1 C35 101.71(11)
C29 P1 C35 104.23(11)
C41 P1 Ru1 115.10(8)
C29 P1 Ru1 118.25(8)
C35 P1 Ru1 114.27(8)
C19 N2 C17 112.4(2)
C19 N2 C16 123.95(19)
C17 N2 C16 123.7(2)
C1 C2 C3 119.3(3)
C1 C2 H2 118.2(19)
C3 C2 H2 122.4(19)
F6 P2 F4 90.39(10)
F6 P2 F1 90.68(10)
F4 P2 F1 178.91(11)
F6 P2 F2 90.62(9)
F4 P2 F2 90.04(10)
F1 P2 F2 90.18(10)
F6 P2 F5 90.42(9)
F4 P2 F5 89.64(10)
F1 P2 F5 90.12(10)
F2 P2 F5 178.92(10)
F6 P2 F3 179.51(11)
F4 P2 F3 89.19(10)
F1 P2 F3 89.74(10)
F2 P2 F3 89.65(9)
F5 P2 F3 89.31(9)
C4 C5 C6 120.1(3)
C4 C5 H5 123(3)
C6 C5 H5 117(3)
C3 C4 C5 120.8(3)
C3 C4 H4 122(2)
C5 C4 H4 117(2)
C19 N3 C18 111.0(2)
C19 N3 C20 126.8(2)
C18 N3 C20 122.0(2)
C4 C3 C2 119.9(3)
C4 C3 H3 122(2)
C2 C3 H3 118(2)
C5 C6 C1 119.1(3)
C5 C6 H6 121.1(19)
C1 C6 H6 119.5(19)
C10 C9 C8 120.2(2)
C10 C9 H9 121.7(19)
C8 C9 H9 118.0(19)
C7 C8 C9 120.3(2)
C7 C8 H8 120.9(19)
C9 C8 H8 118.7(19)
C8 C7 C15 120.8(2)
C8 C7 S1 121.84(18)
C15 C7 S1 117.02(17)
C9 C10 C11 120.5(2)
C9 C10 H10 121.9(19)
C11 C10 H10 117.6(19)
C12 C11 C15 118.0(2)
C12 C11 C10 122.4(2)
C15 C11 C10 119.7(2)
C12 C13 C14 119.2(2)
C12 C13 H13 122.6(19)
C14 C13 H13 118.2(19)
C13 C12 C11 120.0(2)
C13 C12 H12 122(2)
C11 C12 H12 118(2)
N1 C14 C13 123.0(2)
N1 C14 C16 118.5(2)
C13 C14 C16 118.5(2)
N1 C15 C11 121.6(2)
N1 C15 C7 120.2(2)
C11 C15 C7 118.2(2)
N2 C16 C14 113.1(2)
N2 C16 H16B 107.7(19)
C14 C16 H16B 108.5(19)
N2 C16 H16A 113.1(16)
C14 C16 H16A 109.6(16)
H16B C16 H16A 104(2)
C18 C17 N2 106.3(2)
C18 C17 H17 130.6(18)
N2 C17 H17 123.1(18)
C17 C18 N3 106.8(2)
C17 C18 H18 131.6(19)
N3 C18 H18 121.5(19)
N2 C19 N3 103.52(19)
N2 C19 Ru1 123.15(16)
N3 C19 Ru1 132.50(17)
C21 C20 C25 121.9(2)
C21 C20 N3 118.3(2)
C25 C20 N3 119.7(2)
C20 C21 C22 118.2(2)
C20 C21 C26 121.2(2)
C22 C21 C26 120.5(2)
C23 C22 C21 121.8(2)
C23 C22 H22 117(2)
C21 C22 H22 122(2)
C22 C23 C24 118.4(2)
C22 C23 C27 120.8(2)
C24 C23 C27 120.8(2)
C23 C24 C25 122.1(2)
C23 C24 H24 120.6(18)
C25 C24 H24 117.2(18)
C24 C25 C20 117.6(2)
C24 C25 C28 120.2(2)
C20 C25 C28 122.3(2)
C21 C26 H26A 109.5
C21 C26 H26B 109.5
H26A C26 H26B 109.5
C21 C26 H26C 109.5
H26A C26 H26C 109.5
H26B C26 H26C 109.5
C23 C27 H27A 109.5
C23 C27 H27B 109.5
H27A C27 H27B 109.5
C23 C27 H27C 109.5
H27A C27 H27C 109.5
H27B C27 H27C 109.5
C25 C28 H28A 109.5
C25 C28 H28B 109.5
H28A C28 H28B 109.5
C25 C28 H28C 109.5
H28A C28 H28C 109.5
H28B C28 H28C 109.5
C34 C29 C30 118.4(2)
C34 C29 P1 121.97(18)
C30 C29 P1 119.61(18)
C31 C30 C29 121.2(2)
C31 C30 H30 117.9(18)
C29 C30 H30 121.0(18)
C30 C31 C32 120.2(2)
C30 C31 H31 117.4(19)
C32 C31 H31 122.5(19)
C33 C32 C31 119.3(2)
C33 C32 H32 121.5(18)
C31 C32 H32 119.2(18)
C32 C33 C34 120.8(2)
C32 C33 H33 121.0(19)
C34 C33 H33 118.1(19)
C33 C34 C29 120.2(2)
C33 C34 H34 123.0(19)
C29 C34 H34 116.8(19)
C36 C35 C40 118.8(2)
C36 C35 P1 123.49(18)
C40 C35 P1 117.69(18)
C35 C36 C37 120.2(2)
C35 C36 H36 121(2)
C37 C36 H36 119(2)
C38 C37 C36 120.4(2)
C38 C37 H37 120(2)
C36 C37 H37 119(2)
C37 C38 C39 120.0(2)
C37 C38 H38 122(2)
C39 C38 H38 118(2)
C40 C39 C38 119.7(2)
C40 C39 H39 122(2)
C38 C39 H39 119(2)
C39 C40 C35 120.9(2)
C39 C40 H40 121(2)
C35 C40 H40 118(2)
C42 C41 C46 118.3(2)
C42 C41 P1 121.89(19)
C46 C41 P1 119.33(18)
C41 C42 C43 120.7(2)
C41 C42 H42 122.8(19)
C43 C42 H42 116.4(19)
C44 C43 C42 120.1(2)
C44 C43 H43 121(2)
C42 C43 H43 118(2)
C45 C44 C43 119.8(2)
C45 C44 H44 119.4(19)
C43 C44 H44 120.7(19)
C44 C45 C46 120.2(3)
C44 C45 H45 121(2)
C46 C45 H45 119(2)
C45 C46 C41 120.8(2)
C45 C46 H46 119.1(19)
C41 C46 H46 120.0(19)
O1 C47 Ru1 175.1(2)
Cl1 C48 Cl2 110.0(2)
Cl1 C48 H48A 112(2)
Cl2 C48 H48A 105(2)
Cl1 C48 H48B 109(3)
Cl2 C48 H48B 111(3)
H48A C48 H48B 110(3)

loop_
_geom_bond_atom_site_label_1
_geom_bond_atom_site_label_2
_geom_bond_distance
Ru1 C47 1.850(2)
Ru1 C19 2.034(2)
Ru1 N1 2.1637(19)
Ru1 S1 2.3698(6)
Ru1 P1 2.4402(6)
Cl1 C48 1.759(4)
O1 C47 1.155(3)
N1 C14 1.334(3)
N1 C15 1.388(3)
C1 C2 1.385(4)
C1 C6 1.390(4)
C1 S1 1.787(2)
S1 C7 1.786(2)
F1 P2 1.5987(19)
P1 C41 1.830(2)
P1 C29 1.834(2)
P1 C35 1.835(2)
F2 P2 1.6034(17)
Cl2 C48 1.774(4)
N2 C19 1.359(3)
N2 C17 1.382(3)
N2 C16 1.463(3)
C2 C3 1.392(4)
C2 H2 0.91(3)
P2 F6 1.5952(18)
P2 F4 1.5981(18)
P2 F5 1.6029(17)
P2 F3 1.6191(18)
C5 C4 1.379(5)
C5 C6 1.388(4)
C5 H5 0.83(5)
C4 C3 1.371(5)
C4 H4 0.87(3)
N3 C19 1.364(3)
N3 C18 1.399(3)
N3 C20 1.444(3)
C3 H3 0.99(4)
C6 H6 0.96(3)
C9 C10 1.363(4)
C9 C8 1.408(3)
C9 H9 0.93(3)
C8 C7 1.372(3)
C8 H8 0.94(3)
C7 C15 1.416(3)
C10 C11 1.416(3)
C10 H10 0.96(3)
C11 C12 1.413(3)
C11 C15 1.415(3)
C13 C12 1.363(4)
C13 C14 1.414(3)
C13 H13 0.96(3)
C12 H12 0.93(3)
C14 C16 1.504(3)
C16 H16B 0.89(3)
C16 H16A 1.04(3)
C17 C18 1.345(4)
C17 H17 0.95(3)
C18 H18 0.97(3)
C20 C21 1.394(3)
C20 C25 1.398(3)
C21 C22 1.395(4)
C21 C26 1.502(4)
C22 C23 1.384(4)
C22 H22 0.97(4)
C23 C24 1.393(3)
C23 C27 1.509(4)
C24 C25 1.397(3)
C24 H24 0.91(3)
C25 C28 1.501(3)
C26 H26A 0.9800
C26 H26B 0.9800
C26 H26C 0.9800
C27 H27A 0.9800
C27 H27B 0.9800
C27 H27C 0.9800
C28 H28A 0.9800
C28 H28B 0.9800
C28 H28C 0.9800
C29 C34 1.399(3)
C29 C30 1.399(3)
C30 C31 1.384(3)
C30 H30 0.90(3)
C31 C32 1.390(4)
C31 H31 0.91(3)
C32 C33 1.388(4)
C32 H32 0.97(3)
C33 C34 1.392(3)
C33 H33 0.92(3)
C34 H34 0.91(3)
C35 C36 1.394(3)
C35 C40 1.398(3)
C36 C37 1.395(4)
C36 H36 0.97(3)
C37 C38 1.378(4)
C37 H37 0.95(3)
C38 C39 1.390(4)
C38 H38 0.92(4)
C39 C40 1.386(4)
C39 H39 0.91(4)
C40 H40 0.83(3)
C41 C42 1.392(3)
C41 C46 1.398(3)
C42 C43 1.392(4)
C42 H42 0.86(3)
C43 C44 1.386(4)
C43 H43 0.92(3)
C44 C45 1.381(4)
C44 H44 0.89(3)
C45 C46 1.388(4)
C45 H45 0.92(3)
C46 H46 0.96(3)
C48 H48A 1.05(4)
C48 H48B 0.95(4)

loop_
_geom_torsion_atom_site_label_1
_geom_torsion_atom_site_label_2
_geom_torsion_atom_site_label_3
_geom_torsion_atom_site_label_4
_geom_torsion
C2 C1 S1 C7 -139.9(2)
C6 C1 S1 C7 40.3(3)
C2 C1 S1 Ru1 114.37(18)
C6 C1 S1 Ru1 -65.5(2)
C6 C1 C2 C3 0.0(4)
S1 C1 C2 C3 -179.9(2)
C6 C5 C4 C3 -0.5(5)
C5 C4 C3 C2 1.9(5)
C1 C2 C3 C4 -1.6(4)
C4 C5 C6 C1 -1.0(5)
C2 C1 C6 C5 1.3(4)
S1 C1 C6 C5 -178.8(2)
C10 C9 C8 C7 -2.5(4)
C9 C8 C7 C15 -0.8(4)
C9 C8 C7 S1 172.45(19)
C1 S1 C7 C8 45.7(2)
Ru1 S1 C7 C8 163.45(19)
C1 S1 C7 C15 -140.75(18)
Ru1 S1 C7 C15 -23.02(18)
C8 C9 C10 C11 2.1(4)
C9 C10 C11 C12 -179.0(2)
C9 C10 C11 C15 1.7(4)
C14 C13 C12 C11 2.0(4)
C15 C11 C12 C13 0.4(4)
C10 C11 C12 C13 -178.9(2)
C15 N1 C14 C13 -1.4(3)
Ru1 N1 C14 C13 170.81(18)
C15 N1 C14 C16 176.6(2)
Ru1 N1 C14 C16 -11.2(3)
C12 C13 C14 N1 -1.6(4)
C12 C13 C14 C16 -179.5(2)
C14 N1 C15 C11 3.9(3)
Ru1 N1 C15 C11 -168.97(17)
C14 N1 C15 C7 -175.3(2)
Ru1 N1 C15 C7 11.9(3)
C12 C11 C15 N1 -3.4(3)
C10 C11 C15 N1 175.9(2)
C12 C11 C15 C7 175.8(2)
C10 C11 C15 C7 -5.0(3)
C8 C7 C15 N1 -176.3(2)
S1 C7 C15 N1 10.1(3)
C8 C7 C15 C11 4.5(3)
S1 C7 C15 C11 -169.06(17)
C19 N2 C16 C14 -56.1(3)
C17 N2 C16 C14 126.3(2)
N1 C14 C16 N2 54.0(3)
C13 C14 C16 N2 -127.9(2)
C19 N2 C17 C18 0.7(3)
C16 N2 C17 C18 178.5(2)
N2 C17 C18 N3 -0.4(3)
C19 N3 C18 C17 0.0(3)
C20 N3 C18 C17 -175.9(2)
C17 N2 C19 N3 -0.7(3)
C16 N2 C19 N3 -178.5(2)
C17 N2 C19 Ru1 -171.38(17)
C16 N2 C19 Ru1 10.8(3)
C18 N3 C19 N2 0.4(3)
C20 N3 C19 N2 176.0(2)
C18 N3 C19 Ru1 169.86(19)
C20 N3 C19 Ru1 -14.5(4)
C19 N3 C20 C21 -88.9(3)
C18 N3 C20 C21 86.2(3)
C19 N3 C20 C25 93.9(3)
C18 N3 C20 C25 -90.9(3)
C25 C20 C21 C22 -1.2(3)
N3 C20 C21 C22 -178.2(2)
C25 C20 C21 C26 -178.5(2)
N3 C20 C21 C26 4.4(3)
C20 C21 C22 C23 -0.4(4)
C26 C21 C22 C23 177.0(2)
C21 C22 C23 C24 0.9(4)
C21 C22 C23 C27 -178.8(2)
C22 C23 C24 C25 0.2(4)
C27 C23 C24 C25 179.9(2)
C23 C24 C25 C20 -1.7(3)
C23 C24 C25 C28 179.3(2)
C21 C20 C25 C24 2.2(3)
N3 C20 C25 C24 179.2(2)
C21 C20 C25 C28 -178.8(2)
N3 C20 C25 C28 -1.8(3)
C41 P1 C29 C34 2.8(2)
C35 P1 C29 C34 108.0(2)
Ru1 P1 C29 C34 -123.84(19)
C41 P1 C29 C30 -179.35(19)
C35 P1 C29 C30 -74.1(2)
Ru1 P1 C29 C30 54.0(2)
C34 C29 C30 C31 -0.2(4)
P1 C29 C30 C31 -178.18(19)
C29 C30 C31 C32 1.6(4)
C30 C31 C32 C33 -1.8(4)
C31 C32 C33 C34 0.7(4)
C32 C33 C34 C29 0.7(4)
C30 C29 C34 C33 -0.9(4)
P1 C29 C34 C33 177.0(2)
C41 P1 C35 C36 109.5(2)
C29 P1 C35 C36 4.7(2)
Ru1 P1 C35 C36 -125.86(19)
C41 P1 C35 C40 -72.8(2)
C29 P1 C35 C40 -177.61(18)
Ru1 P1 C35 C40 51.8(2)
C40 C35 C36 C37 -0.4(4)
P1 C35 C36 C37 177.2(2)
C35 C36 C37 C38 -0.4(4)
C36 C37 C38 C39 0.9(4)
C37 C38 C39 C40 -0.6(4)
C38 C39 C40 C35 -0.3(4)
C36 C35 C40 C39 0.8(4)
P1 C35 C40 C39 -177.03(19)
C29 P1 C41 C42 91.0(2)
C35 P1 C41 C42 -16.3(2)
Ru1 P1 C41 C42 -140.39(18)
C29 P1 C41 C46 -81.3(2)
C35 P1 C41 C46 171.4(2)
Ru1 P1 C41 C46 47.3(2)
C46 C41 C42 C43 1.7(4)
P1 C41 C42 C43 -170.7(2)
C41 C42 C43 C44 0.9(4)
C42 C43 C44 C45 -2.0(4)
C43 C44 C45 C46 0.6(4)
C44 C45 C46 C41 2.1(4)
C42 C41 C46 C45 -3.2(4)
P1 C41 C46 C45 169.4(2)
